data_1542388
loop_
_publ_author_name
'Zheng, Jing'
'Qi, Jifeng'
'Cui, Sunliang'

_publ_section_title
;
 Fe-Catalyzed Olefin Hydroamination with Diazo Compounds for Hydrazone
 Synthesis.
;
_journal_issue 1
_journal_name_full 'Organic letters'
_journal_page_first 128
_journal_page_last 131
_journal_paper_doi 10.1021/acs.orglett.5b03317
_journal_volume 18
_journal_year 2016
_chemical_formula_sum 'C12 H14 N2 O2'
_chemical_formula_weight 215.23
_chemical_name_systematic
; 
 ? 
;
_space_group_IT_number 14
_symmetry_cell_setting Monoclinic'
_symmetry_space_group_name_Hall '-P 2ybc'
_symmetry_space_group_name_H-M 'P 1 21/c 1'
_atom_sites_solution_hydrogens geom
_atom_sites_solution_primary direct
_atom_sites_solution_secondary difmap
_audit_creation_method SHELXL-97
_cell_angle_alpha 90.00
_cell_angle_beta 115.5600(14)
_cell_angle_gamma 90.00
_cell_formula_units_Z 8
_cell_length_a 22.2134(18)
_cell_length_b 5.7730(5)
_cell_length_c 19.6734(16)
_cell_measurement_reflns_used 4260
_cell_measurement_temperature 296(2)
_cell_measurement_theta_max 25.04
_cell_measurement_theta_min 2.30
_cell_volume 2276.0(3)
_computing_cell_refinement 'Bruker SMART'
_computing_data_collection 'Bruker APEX2'
_computing_data_reduction 'Bruker SAINT'
_computing_molecular_graphics 'SHELXTL(Sheldrick, 2008)'
_computing_publication_material 'WINGX (Farrugia,1999)'
_computing_structure_refinement 'SHELXL-97 (Sheldrick, 2008)'
_computing_structure_solution 'SIR97 (Altomare,1999)'
_diffrn_ambient_temperature 296(2)
_diffrn_measured_fraction_theta_full 0.999
_diffrn_measured_fraction_theta_max 0.999
_diffrn_measurement_device_type 'Bruker APEX2 CCD area-detector diffractometer'
_diffrn_measurement_method '\f and \w scans'
_diffrn_radiation_monochromator graphite
_diffrn_radiation_source 'fine-focus sealed tube'
_diffrn_radiation_type MoK\a
_diffrn_radiation_wavelength 0.71073
_diffrn_reflns_av_R_equivalents 0.0231
_diffrn_reflns_av_sigmaI/netI 0.0234
_diffrn_reflns_limit_h_max 26
_diffrn_reflns_limit_h_min -21
_diffrn_reflns_limit_k_max 6
_diffrn_reflns_limit_k_min -6
_diffrn_reflns_limit_l_max 23
_diffrn_reflns_limit_l_min -23
_diffrn_reflns_number 12576
_diffrn_reflns_theta_full 25.08
_diffrn_reflns_theta_max 25.08
_diffrn_reflns_theta_min 1.02
_exptl_absorpt_coefficient_mu 0.088
_exptl_absorpt_correction_T_max 0.9818
_exptl_absorpt_correction_T_min 0.9708
_exptl_absorpt_correction_type multi-scan
_exptl_absorpt_process_details '(SADABS; Bruker, 2001)'
_exptl_crystal_colour colorless
_exptl_crystal_density_diffrn 1.256
_exptl_crystal_density_method 'not measured'
_exptl_crystal_description block
_exptl_crystal_F_000 904
_exptl_crystal_size_max 0.34
_exptl_crystal_size_mid 0.29
_exptl_crystal_size_min 0.21
_refine_diff_density_max 1.110
_refine_diff_density_min -0.821
_refine_diff_density_rms 0.067
_refine_ls_extinction_method none
_refine_ls_goodness_of_fit_ref 1.072
_refine_ls_hydrogen_treatment constr
_refine_ls_matrix_type full
_refine_ls_number_parameters 308
_refine_ls_number_reflns 4036
_refine_ls_number_restraints 89
_refine_ls_restrained_S_all 1.091
_refine_ls_R_factor_all 0.0993
_refine_ls_R_factor_gt 0.0820
_refine_ls_shift/su_max 0.025
_refine_ls_shift/su_mean 0.001
_refine_ls_structure_factor_coef Fsqd
_refine_ls_weighting_details 'calc w=1/[\s^2^(Fo^2^)+(0.1219P)^2^+3.2236P] where P=(Fo^2^+2Fc^2^)/3'
_refine_ls_weighting_scheme calc
_refine_ls_wR_factor_gt 0.2294
_refine_ls_wR_factor_ref 0.2466
_reflns_number_gt 3115
_reflns_number_total 4036
_reflns_threshold_expression >2sigma(I)
_cod_data_source_file ol5b03317_si_003.cif
_cod_data_source_block 1_a
_cod_depositor_comments
;

2019-07-27
Z value and formula fixed to values more according to usual
chemical conventions.                 miguel
;
_cod_original_formula_sum 'C24 H22 N4 O4'
_cod_original_formula_weight 430.46
_cod_original_formula_units_Z 4
_cod_original_sg_symbol_H-M P2(1)/c
_cod_database_code 1542388

loop_
_symmetry_equiv_pos_as_xyz
'x, y, z'
'-x, y+1/2, -z+1/2'
'-x, -y, -z'
'x, -y-1/2, z-1/2'

loop_
_atom_site_label
_atom_site_type_symbol
_atom_site_fract_x
_atom_site_fract_y
_atom_site_fract_z
_atom_site_U_iso_or_equiv
_atom_site_adp_type
_atom_site_occupancy
_atom_site_symmetry_multiplicity
_atom_site_calc_flag
_atom_site_refinement_flags
_atom_site_disorder_assembly
_atom_site_disorder_group
O3 O 0.89890(13) 0.2351(5) 0.22133(13) 0.0581(8) Uani 1 1 d U . .
N1 N 0.53924(13) 0.9140(5) 0.95395(14) 0.0384(6) Uani 1 1 d U . .
N4 N 0.97195(13) 0.0945(5) 0.41729(14) 0.0371(6) Uani 1 1 d U . .
N3 N 1.03091(14) 0.1882(5) 0.45611(15) 0.0454(7) Uani 1 1 d U A .
H3N H 1.0496 0.1548 0.5033 0.055 Uiso 1 1 calc R . .
O2 O 0.53467(14) 0.6319(6) 0.81979(16) 0.0664(9) Uani 1 1 d U . .
N2 N 0.48038(14) 0.8131(6) 0.92931(16) 0.0485(8) Uani 1 1 d U . .
H2N H 0.4585 0.8393 0.9555 0.058 Uiso 1 1 calc R . .
O1 O 0.61858(15) 0.8446(6) 0.83186(17) 0.0711(9) Uani 1 1 d U . .
O4 O 0.99825(19) 0.3400(8) 0.29387(15) 0.1036(15) Uani 1 1 d U . .
C22 C 1.06889(16) 0.3408(6) 0.43009(17) 0.0370(7) Uani 1 1 d U . .
C18 C 0.86910(16) -0.0168(6) 0.32246(17) 0.0386(7) Uani 1 1 d U . .
C7 C 0.58352(16) 0.9035(6) 0.92720(17) 0.0375(7) Uani 1 1 d U . .
C19 C 0.93363(17) 0.1103(6) 0.34548(17) 0.0385(7) Uani 1 1 d U . .
C6 C 0.64510(16) 1.0379(6) 0.97349(18) 0.0389(7) Uani 1 1 d U . .
C10 C 0.44709(16) 0.6633(6) 0.86389(18) 0.0408(8) Uani 1 1 d U . .
C20 C 0.94185(19) 0.2326(6) 0.28349(18) 0.0449(8) Uani 1 1 d U . .
C8 C 0.58023(18) 0.7932(7) 0.85711(19) 0.0450(8) Uani 1 1 d U . .
C13 C 0.85664(19) -0.2203(6) 0.2813(2) 0.0487(9) Uani 1 1 d U . .
H13 H 0.8872 -0.2734 0.2642 0.058 Uiso 1 1 calc R . .
C5 C 0.66435(18) 1.2309(7) 0.9458(2) 0.0505(9) Uani 1 1 d U . .
H5 H 0.6409 1.2716 0.8953 0.061 Uiso 1 1 calc R . .
C1 C 0.68306(18) 0.9779(7) 1.0485(2) 0.0506(9) Uani 1 1 d U . .
H1 H 0.6714 0.8478 1.0680 0.061 Uiso 1 1 calc R . .
C2 C 0.73744(19) 1.1071(8) 1.0944(2) 0.0592(10) Uani 1 1 d U . .
H2 H 0.7624 1.0635 1.1443 0.071 Uiso 1 1 calc R . .
C17 C 0.82230(19) 0.0611(8) 0.3459(2) 0.0593(10) Uani 1 1 d U . .
H17 H 0.8295 0.1987 0.3729 0.071 Uiso 1 1 calc R . .
C3 C 0.75478(19) 1.2998(8) 1.0666(2) 0.0599(11) Uani 1 1 d U . .
H3 H 0.7914 1.3881 1.0976 0.072 Uiso 1 1 calc R . .
C9 C 0.4987(2) 0.5117(7) 0.8558(2) 0.0581(10) Uani 1 1 d U . .
H9A H 0.5301 0.4591 0.9052 0.070 Uiso 1 1 calc R . .
H9B H 0.4769 0.3763 0.8262 0.070 Uiso 1 1 calc R . .
C4 C 0.7181(2) 1.3628(8) 0.9926(2) 0.0630(11) Uani 1 1 d U . .
H4 H 0.7295 1.4955 0.9740 0.076 Uiso 1 1 calc R . .
C14 C 0.7989(2) -0.3451(8) 0.2656(2) 0.0671(12) Uani 1 1 d U . .
H14 H 0.7910 -0.4817 0.2380 0.080 Uiso 1 1 calc R . .
C11 C 0.4011(2) 0.5057(8) 0.8838(2) 0.0664(12) Uani 1 1 d U . .
H11A H 0.3674 0.5981 0.8891 0.100 Uiso 1 1 calc R . .
H11B H 0.4269 0.4267 0.9303 0.100 Uiso 1 1 calc R . .
H11C H 0.3802 0.3942 0.8443 0.100 Uiso 1 1 calc R . .
C15 C 0.7534(2) -0.2695(10) 0.2903(2) 0.0740(13) Uani 1 1 d U . .
H15 H 0.7153 -0.3560 0.2807 0.089 Uiso 1 1 calc R . .
C16 C 0.7645(2) -0.0655(11) 0.3291(3) 0.0753(14) Uani 1 1 d U . .
H16 H 0.7330 -0.0110 0.3445 0.090 Uiso 1 1 calc R . .
C12 C 0.4077(3) 0.8042(9) 0.7939(3) 0.0775(14) Uani 1 1 d U . .
H12A H 0.3757 0.8981 0.8019 0.116 Uiso 1 1 calc R . .
H12B H 0.3850 0.7019 0.7521 0.116 Uiso 1 1 calc R . .
H12C H 0.4376 0.9020 0.7833 0.116 Uiso 1 1 calc R . .
C21 C 1.0726(3) 0.2414(10) 0.3628(3) 0.0961(17) Uani 1 1 d U A .
H21A H 1.0745 0.0735 0.3647 0.115 Uiso 1 1 calc R . .
H21B H 1.1106 0.3009 0.3562 0.115 Uiso 1 1 calc R . .
C23A C 1.1121(6) 0.487(2) 0.4985(6) 0.061(4) Uani 0.376(12) 1 d PU A 1
C24A C 1.0488(5) 0.5886(17) 0.4278(5) 0.039(3) Uani 0.376(12) 1 d PU A 1
C24B C 1.0222(6) 0.531(2) 0.3829(10) 0.117(5) Uani 0.624(12) 1 d PU A 2
C23B C 1.1439(3) 0.3178(14) 0.4890(4) 0.062(2) Uani 0.624(12) 1 d PU A 2

loop_
_atom_site_aniso_label
_atom_site_aniso_U_11
_atom_site_aniso_U_22
_atom_site_aniso_U_33
_atom_site_aniso_U_23
_atom_site_aniso_U_13
_atom_site_aniso_U_12
O3 0.0600(16) 0.0768(19) 0.0310(13) 0.0129(12) 0.0136(12) -0.0014(14)
N1 0.0370(14) 0.0461(16) 0.0341(14) -0.0071(12) 0.0173(11) -0.0087(12)
N4 0.0397(15) 0.0409(15) 0.0308(13) 0.0027(11) 0.0152(11) -0.0037(12)
N3 0.0446(16) 0.0589(18) 0.0295(14) 0.0055(13) 0.0129(12) -0.0124(14)
O2 0.0693(18) 0.084(2) 0.0584(17) -0.0332(15) 0.0394(15) -0.0229(16)
N2 0.0415(16) 0.066(2) 0.0441(16) -0.0214(15) 0.0243(13) -0.0188(14)
O1 0.0730(19) 0.096(2) 0.0667(18) -0.0191(17) 0.0512(16) -0.0164(17)
O4 0.111(3) 0.146(3) 0.0317(14) 0.0174(18) 0.0093(15) -0.082(3)
C22 0.0411(17) 0.0370(17) 0.0356(16) 0.0003(13) 0.0191(14) -0.0028(14)
C18 0.0400(17) 0.0438(18) 0.0277(15) 0.0052(13) 0.0104(13) -0.0007(14)
C7 0.0376(17) 0.0422(18) 0.0350(16) -0.0006(13) 0.0178(14) -0.0026(14)
C19 0.0470(18) 0.0378(17) 0.0301(15) 0.0022(13) 0.0162(14) -0.0028(14)
C6 0.0360(17) 0.0443(18) 0.0390(17) -0.0002(14) 0.0187(14) -0.0017(14)
C10 0.0414(18) 0.0422(18) 0.0354(16) -0.0068(14) 0.0135(14) -0.0100(14)
C20 0.065(2) 0.0387(18) 0.0329(17) 0.0007(14) 0.0229(16) -0.0069(16)
C8 0.0465(19) 0.053(2) 0.0394(18) -0.0019(15) 0.0225(16) 0.0014(16)
C13 0.055(2) 0.047(2) 0.0448(19) -0.0028(16) 0.0224(17) -0.0046(17)
C5 0.045(2) 0.060(2) 0.0458(19) 0.0074(17) 0.0186(16) -0.0088(17)
C1 0.048(2) 0.054(2) 0.0451(19) 0.0069(16) 0.0159(16) -0.0059(17)
C2 0.046(2) 0.076(3) 0.044(2) 0.0040(19) 0.0090(16) -0.002(2)
C17 0.052(2) 0.072(3) 0.055(2) -0.012(2) 0.0238(18) -0.001(2)
C3 0.042(2) 0.075(3) 0.058(2) -0.010(2) 0.0173(18) -0.0181(19)
C9 0.065(2) 0.050(2) 0.058(2) -0.0105(18) 0.024(2) -0.0057(19)
C4 0.054(2) 0.069(3) 0.066(2) 0.004(2) 0.026(2) -0.023(2)
C14 0.072(3) 0.065(3) 0.053(2) -0.008(2) 0.017(2) -0.024(2)
C11 0.060(3) 0.071(3) 0.062(3) -0.003(2) 0.021(2) -0.021(2)
C15 0.050(2) 0.110(4) 0.051(2) -0.001(2) 0.0116(19) -0.029(3)
C16 0.046(2) 0.119(4) 0.064(3) 0.000(3) 0.026(2) 0.002(2)
C12 0.100(4) 0.067(3) 0.054(2) 0.009(2) 0.023(2) 0.006(3)
C21 0.145(4) 0.071(3) 0.128(4) -0.035(3) 0.112(4) -0.030(3)
C23A 0.054(7) 0.072(8) 0.049(5) -0.011(5) 0.016(5) -0.026(6)
C24A 0.049(6) 0.033(4) 0.022(4) -0.025(3) 0.001(4) -0.003(4)
C24B 0.098(7) 0.076(7) 0.203(16) 0.079(9) 0.090(9) 0.038(6)
C23B 0.038(3) 0.076(5) 0.072(4) 0.009(4) 0.023(3) 0.002(3)

loop_
_atom_type_symbol
_atom_type_description
_atom_type_scat_dispersion_real
_atom_type_scat_dispersion_imag
_atom_type_scat_source
C C 0.0033 0.0016 'International Tables Vol C Tables 4.2.6.8 and 6.1.1.4'
H H 0.0000 0.0000 'International Tables Vol C Tables 4.2.6.8 and 6.1.1.4'
N N 0.0061 0.0033 'International Tables Vol C Tables 4.2.6.8 and 6.1.1.4'
O O 0.0106 0.0060 'International Tables Vol C Tables 4.2.6.8 and 6.1.1.4'

loop_
_geom_angle_atom_site_label_1
_geom_angle_atom_site_label_2
_geom_angle_atom_site_label_3
_geom_angle
C7 N1 N2 129.3(3)
C19 N4 N3 128.6(3)
N4 N3 C22 128.9(3)
C8 O2 C9 120.7(3)
N1 N2 C10 129.1(3)
C20 O4 C21 119.1(3)
N3 C22 C21 110.2(3)
N3 C22 C24A 112.3(5)
C21 C22 C24A 118.5(5)
N3 C22 C24B 107.7(4)
C21 C22 C24B 91.2(7)
C24A C22 C24B 34.3(7)
N3 C22 C23A 105.3(5)
C21 C22 C23A 138.4(5)
C24A C22 C23A 64.2(6)
C24B C22 C23A 98.3(10)
N3 C22 C23B 106.3(3)
C21 C22 C23B 100.2(4)
C24A C22 C23B 108.2(5)
C24B C22 C23B 137.6(7)
C23A C22 C23B 48.1(5)
C17 C18 C13 118.8(3)
C17 C18 C19 120.0(3)
C13 C18 C19 121.1(3)
N1 C7 C8 130.5(3)
N1 C7 C6 112.5(3)
C8 C7 C6 116.9(3)
N4 C19 C20 132.0(3)
N4 C19 C18 112.8(3)
C20 C19 C18 115.2(3)
C5 C6 C1 117.9(3)
C5 C6 C7 122.3(3)
C1 C6 C7 119.6(3)
N2 C10 C9 108.6(3)
N2 C10 C12 111.0(3)
C9 C10 C12 112.6(3)
N2 C10 C11 105.4(3)
C9 C10 C11 107.6(3)
C12 C10 C11 111.3(3)
O3 C20 O4 116.0(3)
O3 C20 C19 121.6(3)
O4 C20 C19 122.4(3)
O1 C8 O2 116.8(3)
O1 C8 C7 121.3(3)
O2 C8 C7 121.9(3)
C14 C13 C18 120.3(4)
C4 C5 C6 120.3(4)
C2 C1 C6 121.4(4)
C3 C2 C1 119.9(4)
C18 C17 C16 120.1(4)
C2 C3 C4 119.9(4)
O2 C9 C10 112.2(3)
C3 C4 C5 120.5(4)
C15 C14 C13 120.7(4)
C16 C15 C14 119.4(4)
C15 C16 C17 120.7(4)
C22 C21 O4 99.9(4)

loop_
_geom_bond_atom_site_label_1
_geom_bond_atom_site_label_2
_geom_bond_distance
O3 C20 1.183(4)
N1 C7 1.302(4)
N1 N2 1.318(4)
N4 C19 1.300(4)
N4 N3 1.315(4)
N3 C22 1.457(4)
O2 C8 1.337(5)
O2 C9 1.453(5)
N2 C10 1.459(4)
O1 C8 1.194(4)
O4 C20 1.332(5)
O4 C21 1.721(8)
C22 C21 1.477(5)
C22 C24A 1.494(10)
C22 C24B 1.519(10)
C22 C23A 1.527(11)
C22 C23B 1.571(7)
C18 C17 1.381(5)
C18 C13 1.385(5)
C18 C19 1.496(5)
C7 C8 1.492(5)
C7 C6 1.492(5)
C19 C20 1.487(4)
C6 C5 1.387(5)
C6 C1 1.391(5)
C10 C9 1.504(5)
C10 C12 1.510(5)
C10 C11 1.540(5)
C13 C14 1.384(6)
C5 C4 1.380(6)
C1 C2 1.375(5)
C2 C3 1.366(6)
C17 C16 1.388(6)
C3 C4 1.375(6)
C14 C15 1.368(7)
C15 C16 1.367(8)

loop_
_geom_torsion_atom_site_label_1
_geom_torsion_atom_site_label_2
_geom_torsion_atom_site_label_3
_geom_torsion_atom_site_label_4
_geom_torsion
C19 N4 N3 C22 2.0(6)
C7 N1 N2 C10 -1.2(6)
N4 N3 C22 C21 -50.0(5)
N4 N3 C22 C24A 84.3(5)
N4 N3 C22 C24B 48.0(9)
N4 N3 C22 C23A 152.2(6)
N4 N3 C22 C23B -157.6(4)
N2 N1 C7 C8 6.1(6)
N2 N1 C7 C6 -178.0(3)
N3 N4 C19 C20 0.4(6)
N3 N4 C19 C18 -178.5(3)
C17 C18 C19 N4 68.0(4)
C13 C18 C19 N4 -108.3(4)
C17 C18 C19 C20 -111.1(4)
C13 C18 C19 C20 72.6(4)
N1 C7 C6 C5 -115.2(4)
C8 C7 C6 C5 61.3(5)
N1 C7 C6 C1 61.0(4)
C8 C7 C6 C1 -122.5(4)
N1 N2 C10 C9 37.2(5)
N1 N2 C10 C12 -87.1(5)
N1 N2 C10 C11 152.3(4)
C21 O4 C20 O3 -149.7(4)
C21 O4 C20 C19 28.6(6)
N4 C19 C20 O3 -176.1(4)
C18 C19 C20 O3 2.9(5)
N4 C19 C20 O4 5.7(6)
C18 C19 C20 O4 -175.3(4)
C9 O2 C8 O1 162.7(4)
C9 O2 C8 C7 -17.0(5)
N1 C7 C8 O1 162.1(4)
C6 C7 C8 O1 -13.6(5)
N1 C7 C8 O2 -18.2(6)
C6 C7 C8 O2 166.1(3)
C17 C18 C13 C14 -1.4(5)
C19 C18 C13 C14 174.9(3)
C1 C6 C5 C4 -2.5(6)
C7 C6 C5 C4 173.8(4)
C5 C6 C1 C2 1.0(6)
C7 C6 C1 C2 -175.4(3)
C6 C1 C2 C3 0.5(6)
C13 C18 C17 C16 1.0(6)
C19 C18 C17 C16 -175.4(4)
C1 C2 C3 C4 -0.5(7)
C8 O2 C9 C10 73.5(4)
N2 C10 C9 O2 -80.1(4)
C12 C10 C9 O2 43.2(4)
C11 C10 C9 O2 166.2(3)
C2 C3 C4 C5 -1.0(7)
C6 C5 C4 C3 2.6(7)
C18 C13 C14 C15 0.1(6)
C13 C14 C15 C16 1.7(7)
C14 C15 C16 C17 -2.1(7)
C18 C17 C16 C15 0.8(7)
N3 C22 C21 O4 84.6(4)
C24A C22 C21 O4 -46.5(6)
C24B C22 C21 O4 -24.8(5)
C23A C22 C21 O4 -128.7(9)
C23B C22 C21 O4 -163.7(4)
C20 O4 C21 C22 -78.1(5)
